data_1537159
loop_
_publ_author_name
'Kuz'micheva, G.M.'
'Tarasova, T.N.'
'Mitin, A.V.'
'Alekseevskii, N.E.'
'Tolstova, V.A.'
'Kim, S.F.'
'Khlybov, E.P.'
'Aksel'rud, L.G.'
'Barabanenkov, Yu.A.'

_publ_section_title
;
 Structural peculiarities in some phases of Bi-Ca-Sr-Cu-O system
;
_journal_name_full 'Sverkhprovodimest: Fizika, Khimiya, Tekhnika'
_journal_page_first 2428
_journal_page_last 2441
_journal_volume 3
_journal_year 1990
_chemical_formula_sum 'Bi2 Ca0.3 Cu4 O10 Sr2.7'
_chemical_name_systematic 'Bi2 (Ca0.1 Sr0.9)3 Cu4 O10'
_space_group_IT_number 139
_symmetry_space_group_name_Hall '-I 4 2'
_symmetry_space_group_name_H-M 'I 4/m m m'
_cell_angle_alpha 90
_cell_angle_beta 90
_cell_angle_gamma 90
_cell_formula_units_Z 2
_cell_length_a 3.8504
_cell_length_b 3.8504
_cell_length_c 39.303
_cell_volume 582.690
_citation_journal_id_ASTM SFKTE6
_cod_data_source_file Kuzmicheva_SFKTE6_1990_1086.cif
_cod_data_source_block Bi2Ca0.3Cu4O10Sr2.7
_cod_original_cell_volume 582.6898
_cod_database_code 1537159

loop_
_symmetry_equiv_pos_as_xyz
x,y,z
-y,x,z
-x,-y,z
y,-x,z
x,-y,-z
y,x,-z
-x,y,-z
-y,-x,-z
-x,-y,-z
y,-x,-z
x,y,-z
-y,x,-z
-x,y,z
-y,-x,z
x,-y,z
y,x,z
x+1/2,y+1/2,z+1/2
-y+1/2,x+1/2,z+1/2
-x+1/2,-y+1/2,z+1/2
y+1/2,-x+1/2,z+1/2
x+1/2,-y+1/2,-z+1/2
y+1/2,x+1/2,-z+1/2
-x+1/2,y+1/2,-z+1/2
-y+1/2,-x+1/2,-z+1/2
-x+1/2,-y+1/2,-z+1/2
y+1/2,-x+1/2,-z+1/2
x+1/2,y+1/2,-z+1/2
-y+1/2,x+1/2,-z+1/2
-x+1/2,y+1/2,z+1/2
-y+1/2,-x+1/2,z+1/2
x+1/2,-y+1/2,z+1/2
y+1/2,x+1/2,z+1/2

loop_
_atom_site_label
_atom_site_type_symbol
_atom_site_fract_x
_atom_site_fract_y
_atom_site_fract_z
_atom_site_occupancy
_atom_site_U_iso_or_equiv
Ca1 Ca+2 0 0 0 0.1 0.0
Bi1 Bi+3 0 0 0.2116 1 0.0
Cu1 Cu+2 0 0 0.3645 1 0.0
O3 O-2 0.5 0 0.359 0.75 0.0
O4 O-2 0 0 0.304 0.75 0.0
O1 O-2 0.5 0 0.25 0.75 0.0
Sr1 Sr+2 0 0 0 0.9 0.0
Cu2 Cu+2 0 0 0.4454 1 0.0
Ca2 Ca+2 0 0 0.0951 0.1 0.0
O2 O-2 0.5 0 0.044 1 0.0
Sr2 Sr+2 0 0 0.0951 0.9 0.0
